data_7061200
loop_
_publ_author_name
'Liu, Nian'
'Liu, Li'
'Zhong, Xin-Xin'
'Li, Fa-Bao'
'Li, Feng-Yan'
'Qin, Hai-Mei'

_publ_section_title
;
 Ethynyl \p-coordinated and non-coordinated mononuclear Cu(i) halide
 diphosphine complexes: synthesis and photophysical studies
;
_journal_issue 7
_journal_name_full 'New Journal of Chemistry'
_journal_page_first 3236
_journal_page_last 3247
_journal_paper_doi 10.1039/D1NJ05578J
_journal_volume 46
_journal_year 2022
_chemical_formula_moiety 'C38 H28 Br Cu P2'
_chemical_formula_sum 'C38 H28 Br Cu P2'
_chemical_formula_weight 689.99
_space_group_crystal_system triclinic
_space_group_IT_number 2
_space_group_name_Hall '-P 1'
_space_group_name_H-M_alt 'P -1'
_atom_sites_solution_hydrogens geom
_atom_sites_solution_primary dual
_audit_creation_date 2020-10-09
_audit_creation_method
;
Olex2 1.2
(compiled 2018.05.29 svn.r3508 for OlexSys, GUI svn.r5506)
;
_audit_update_record
;
2021-08-21 deposited with the CCDC.	2022-01-12 downloaded from the CCDC.
;
_cell_angle_alpha 94.9990(10)
_cell_angle_beta 101.4460(10)
_cell_angle_gamma 92.0070(10)
_cell_formula_units_Z 2
_cell_length_a 9.44410(10)
_cell_length_b 10.0937(2)
_cell_length_c 16.8020(3)
_cell_measurement_reflns_used 21423
_cell_measurement_temperature 100
_cell_measurement_theta_max 73.6590
_cell_measurement_theta_min 2.6870
_cell_volume 1561.59(5)
_computing_cell_refinement 'CrysAlisPro 1.171.39.34b (Rigaku OD, 2017)'
_computing_data_collection 'CrysAlisPro 1.171.39.34b (Rigaku OD, 2017)'
_computing_data_reduction 'CrysAlisPro 1.171.39.34b (Rigaku OD, 2017)'
_computing_molecular_graphics 'Olex2 (Dolomanov et al., 2009)'
_computing_publication_material 'Olex2 (Dolomanov et al., 2009)'
_computing_structure_refinement 'ShelXL (Sheldrick, 2015)'
_computing_structure_solution 'ShelXT (Sheldrick, 2015)'
_diffrn_ambient_temperature 100
_diffrn_detector 'CCD plate'
_diffrn_detector_type HyPix
_diffrn_measured_fraction_theta_full 0.998
_diffrn_measured_fraction_theta_max 0.938
_diffrn_measurement_details
;
List of Runs (angles in degrees, time in seconds):

  # Type    Start    End  Width  t~exp~   \w     \q     \k     \f   Frames
#--------------------------------------------------------------------------
  1  \w    -35.00  66.00   0.50    0.10    --   37.97 -50.00   3.00  202
  2  \w     -7.00  19.00   0.50    0.10    --  -37.97  50.00 150.00   52
  3  \w     15.00  42.00   0.50    0.05    --    0.00  50.00 150.00   54
  4  \w     80.00 111.00   0.50    0.10    --   37.97  50.00 150.00   62
  5  \w     41.00  67.00   0.50    0.10    --   37.97  50.00 150.00   52
  6  \w     33.00 146.00   0.50    1.00    --  112.45 -50.00   3.00  226
  7  \w     83.00 178.00   0.50    1.00    --  112.45  50.00 150.00  190
  8  \w     62.00 125.00   0.50    0.10    --   37.97 178.00   0.00  126
  9  \w     61.00 116.00   0.50    0.10    --   37.97 178.00 -60.00  110
 10  \w     63.00 125.00   0.50    0.10    --   37.97 178.00-180.00  124
 11  \w    113.00 149.00   0.50    1.00    --  112.45 178.00-120.00   72
 12  \w     81.00 107.00   0.50    1.00    --  112.45 178.00-120.00   52
 13  \w     60.00 140.00   0.50    1.00    --  112.45 178.00  30.00  160
 14  \w     60.00 120.00   0.50    0.10    --   37.97 178.00 120.00  120
 15  \w     10.00 113.00   0.50    0.10    --   37.97  57.00 -30.00  206
 16  \w     31.00 104.00   0.50    1.00    --  112.45 -94.00   0.00  146
 17  \w     57.00 113.00   0.50    1.00    --  112.45-111.00-120.00  112
 18  \w     65.00 108.00   0.50    1.00    --  112.45 -94.00-180.00   86
 19  \w     31.00 112.00   0.50    1.00    --  112.45-111.00   0.00  162
 20  \w     59.00 107.00   0.50    1.00    --  112.45-111.00 120.00   96
 21  \w    -34.00  -8.00   0.50    0.05    --    0.00  50.00 150.00   52
 22  \w     -6.00  34.00   0.50    0.10    --   37.97  95.00  39.55   80
 23  \w     -5.00  44.00   0.50    0.10    --   37.97  91.00 -51.28   98
 24  \w     -6.00  44.00   0.50    0.10    --   37.97  91.00-132.38  100
 25  \w    -50.00 -12.00   0.50    0.10    --  -37.97 -50.00   3.00   76
 26  \w    -26.00   0.00   0.50    0.10    --  -37.97 -77.00 -60.00   52
 27  \w    -48.00 -23.00   0.50    0.05    --    0.00 -50.00   3.00   50
 28  \w    -33.00  -8.00   0.50    0.10    --  -37.97 -57.00  90.00   50
 29  \w    -59.00 -33.00   0.50    0.10    --  -37.97 -57.00  60.00   52
 30  \w    -71.00 -46.00   0.50    0.10    --  -37.97 -77.00 -60.00   50
 31  \w   -116.00 -74.00   0.50    0.10    --  -37.97 -77.00-180.00   84
 32  \w    -67.00  -1.00   0.50    0.10    --  -37.97 -77.00-180.00  132
 33  \w    -95.00 -59.00   0.50    1.00    --  -98.50 -80.00 -38.84   72
 34  \w    -85.00 -60.00   0.50    1.00    --  -98.50 -78.00  -0.99   50
 35  \w    -88.00 -59.00   0.50    1.00    --  -98.50 -80.00  43.82   58
 36  \w    -83.00 -58.00   0.50    1.00    --  -98.50 -82.00  88.20   50
 37  \w    -97.00 -60.00   0.50    1.00    --  -98.50 -78.00  54.19   74
 38  \w   -101.00 -58.00   0.50    1.00    --  -98.50 -83.00 -12.89   86
 39  \w    -90.00 -58.00   0.50    1.00    --  -98.50 -83.00 -24.55   64
 40  \w    -97.00 -60.00   0.50    1.00    --  -98.50 -77.00-103.70   74
 41  \w    -91.00 -60.00   0.50    1.00    --  -98.50 -80.00-162.75   62
 42  \w    -94.00 -60.00   0.50    1.00    --  -98.50 -77.00-120.00   68
 43  \w   -105.00 -61.00   0.50    1.00    --  -98.50 -74.00 -74.57   88
 44  \w   -105.00 -59.00   0.50    1.00    --  -98.50 -79.00  27.39   92
 45  \w    -90.00 -60.00   0.50    1.00    --  -98.50 -77.00 139.45   60
 46  \w    -96.00 -58.00   0.50    1.00    --  -98.50 -81.00 119.40   76
 47  \w   -106.00 -67.00   0.50    1.00    --  -98.50 -66.00 148.59   78
 48  \w   -116.00 -61.00   0.50    1.00    --  -98.50 -75.00 102.62  110
 49  \w   -116.00 -55.00   0.50    0.10    --  -37.97 -50.00   3.00  122
 50  \w   -100.00 -75.00   0.50    1.00    --  -98.50  50.00 150.00   50
 51  \w   -131.00 -97.00   0.50    1.00    --  -98.50 -50.00   3.00   68
 52  \w   -127.00-102.00   0.50    1.00    --  -98.50 -78.00  -0.99   50
 53  \w   -139.00-103.00   0.50    1.00    --  -98.50 -80.00  43.82   72
 54  \w   -140.00 -60.00   0.50    1.00    --  -98.50 -77.00  90.00  160
 55  \w   -115.00 -74.00   0.50    0.10    --  -37.97 -57.00  90.00   82
 56  \w   -112.00 -13.00   0.50    0.10    --  -37.97 -77.00 120.00  198
 57  \w   -110.00 -82.00   0.50    0.10    --  -37.97 -57.00  60.00   56
 58  \w   -116.00 -91.00   0.50    0.10    --  -37.97 -77.00 -60.00   50
 59  \w   -147.00 -61.00   0.50    1.00    --  -98.50 -74.00   9.60  172
 60  \w   -138.00 -58.00   0.50    1.00    --  -98.50 -81.00-149.90  160
 61  \w   -132.00 -59.00   0.50    1.00    --  -98.50 -81.00-174.90  146
 62  \w   -139.00 -96.00   0.50    1.00    --  -98.50 -83.00 -24.55   86
 63  \w   -148.00 -59.00   0.50    1.00    --  -98.50 -79.00-137.03  178
 64  \w   -165.00-102.00   0.50    1.00    --  -98.50 -80.00 -38.84  126
 65  \w   -155.00-102.00   0.50    1.00    --  -98.50 -77.00-103.70  106
 66  \w   -170.00 -60.00   0.50    1.00    --  -98.50 -77.00 -60.00  220
 67  \w   -164.00-113.00   0.50    1.00    --  -98.50 -82.00  88.20  102
 68  \w   -169.00 -64.00   0.50    1.00    --  -98.50 -67.00 116.30  210
 69  \w   -170.00 -60.00   0.50    1.00    --  -98.50 -77.00 -90.00  220
 70  \w   -162.00-136.00   0.50    1.00    --  -98.50 -78.00  54.19   52
 71  \w   -177.00 -61.00   0.50    1.00    --  -98.50 -76.00  65.96  232
 72  \w   -169.00-111.00   0.50    1.00    --  -98.50 -77.00-120.00  116
 73  \w   -176.00-144.00   0.50    1.00    --  -98.50 -80.00  43.82   64
 74  \w   -174.00-148.00   0.50    1.00    --  -98.50 -75.00 102.62   52
 75  \w   -174.00 -62.00   0.50    1.00    --  -98.50 -72.00 166.07  224
 76  \w   -176.00-126.00   0.50    1.00    --  -98.50 -77.00 139.45  100
 77  \w   -175.00-147.00   0.50    1.00    --  -98.50 -81.00 119.40   56
 78  \w   -130.00 -41.00   0.50    1.00    --  -98.50 178.00  60.00  178
;
_diffrn_measurement_device 'four-circle diffractometer'
_diffrn_measurement_device_type 'XtaLAB Synergy, Dualflex, HyPix'
_diffrn_measurement_method '\w scans'
_diffrn_orient_matrix_type 'CrysAlisPro convention (1999,Acta A55,543-557)'
_diffrn_orient_matrix_UB_11 -0.1546324000
_diffrn_orient_matrix_UB_12 -0.0281544000
_diffrn_orient_matrix_UB_13 0.0132137000
_diffrn_orient_matrix_UB_21 0.0123553000
_diffrn_orient_matrix_UB_22 0.1306157000
_diffrn_orient_matrix_UB_23 0.0562505000
_diffrn_orient_matrix_UB_31 -0.0609608000
_diffrn_orient_matrix_UB_32 0.0754158000
_diffrn_orient_matrix_UB_33 -0.0741240000
_diffrn_radiation_monochromator mirror
_diffrn_radiation_probe x-ray
_diffrn_radiation_type CuK\a
_diffrn_radiation_wavelength 1.54184
_diffrn_reflns_av_R_equivalents 0.0251
_diffrn_reflns_av_unetI/netI 0.0149
_diffrn_reflns_Laue_measured_fraction_full 0.998
_diffrn_reflns_Laue_measured_fraction_max 0.938
_diffrn_reflns_limit_h_max 11
_diffrn_reflns_limit_h_min -11
_diffrn_reflns_limit_k_max 12
_diffrn_reflns_limit_k_min -12
_diffrn_reflns_limit_l_max 20
_diffrn_reflns_limit_l_min -20
_diffrn_reflns_number 31420
_diffrn_reflns_point_group_measured_fraction_full 0.998
_diffrn_reflns_point_group_measured_fraction_max 0.938
_diffrn_reflns_theta_full 67.684
_diffrn_reflns_theta_max 74.350
_diffrn_reflns_theta_min 2.696
_diffrn_source 'micro-focus sealed X-ray tube'
_diffrn_source_type 'PhotonJet (Cu) X-ray Source'
_exptl_absorpt_coefficient_mu 3.646
_exptl_absorpt_correction_T_max 1.00000
_exptl_absorpt_correction_T_min 0.65117
_exptl_absorpt_correction_type multi-scan
_exptl_absorpt_process_details
;
CrysAlisPro 1.171.39.34b (Rigaku Oxford Diffraction, 2017)
Empirical absorption correction using spherical harmonics,
 implemented in SCALE3 ABSPACK scaling algorithm.
;
_exptl_crystal_colour 'clear yellowish yellow'
_exptl_crystal_colour_lustre clear
_exptl_crystal_colour_modifier yellowish
_exptl_crystal_colour_primary yellow
_exptl_crystal_density_diffrn 1.467
_exptl_crystal_description block
_exptl_crystal_F_000 700
_exptl_crystal_size_max 0.03
_exptl_crystal_size_mid 0.02
_exptl_crystal_size_min 0.01
_refine_diff_density_max 1.034
_refine_diff_density_min -0.860
_refine_diff_density_rms 0.049
_refine_ls_extinction_method none
_refine_ls_goodness_of_fit_ref 1.025
_refine_ls_hydrogen_treatment constr
_refine_ls_matrix_type full
_refine_ls_number_parameters 379
_refine_ls_number_reflns 5980
_refine_ls_number_restraints 0
_refine_ls_restrained_S_all 1.025
_refine_ls_R_factor_all 0.0293
_refine_ls_R_factor_gt 0.0286
_refine_ls_shift/su_max 0.001
_refine_ls_shift/su_mean 0.000
_refine_ls_structure_factor_coef Fsqd
_refine_ls_weighting_details 'w=1/[\s^2^(Fo^2^)+(0.0413P)^2^+0.9534P] where P=(Fo^2^+2Fc^2^)/3'
_refine_ls_weighting_scheme calc
_refine_ls_wR_factor_gt 0.0790
_refine_ls_wR_factor_ref 0.0800
_reflns_Friedel_coverage 0.000
_reflns_number_gt 5801
_reflns_number_total 5980
_reflns_threshold_expression 'I > 2\s(I)'
_cod_data_source_file d1nj05578j2.cif
_cod_data_source_block s1-pe
_cod_depositor_comments 'Adding full bibliography for 7061196--7061202.cif.'
_cod_database_code 7061200
_shelx_shelxl_version_number 2014/7
_shelx_space_group_comment
;
The symmetry employed for this shelxl refinement is uniquely defined
by the following loop, which should always be used as a source of
symmetry information in preference to the above space-group names.
They are only intended as comments.
;
_shelx_estimated_absorpt_t_max 0.964
_shelx_estimated_absorpt_t_min 0.899
_reflns_odcompleteness_completeness 99.98
_reflns_odcompleteness_iscentric 1
_reflns_odcompleteness_theta 66.97
_olex2_refinement_description
;
1. Fixed Uiso
 At 1.2 times of:
  All C(H) groups
2.a Aromatic/amide H refined with riding coordinates:
 C14(H14), C25(H25), C22(H22), C15(H15), C28(H28), C8(H8), C12(H12), C17(H17),
 C16(H16), C34(H34), C6(H6), C23(H23), C2(H2), C38(H38), C32(H32), C29(H29),
 C10(H10), C24(H24), C11(H11), C9(H9), C4(H4), C30(H30), C35(H35), C36(H36),
 C31(H31), C37(H37), C5(H5), C3(H3)
;
_olex2_submission_special_instructions 'No special instructions were received'
_oxdiff_exptl_absorpt_empirical_details
;
Empirical correction (ABSPACK) includes:
- Absorption correction using spherical harmonics
- Frame scaling
;
_oxdiff_exptl_absorpt_empirical_full_max 1.380
_oxdiff_exptl_absorpt_empirical_full_min 0.758

loop_
_space_group_symop_operation_xyz
'x, y, z'
'-x, -y, -z'

loop_
_atom_site_label
_atom_site_type_symbol
_atom_site_fract_x
_atom_site_fract_y
_atom_site_fract_z
_atom_site_U_iso_or_equiv
_atom_site_adp_type
_atom_site_occupancy
_atom_site_site_symmetry_order
_atom_site_calc_flag
_atom_site_refinement_flags_posn
_atom_site_refinement_flags_adp
_atom_site_refinement_flags_occupancy
_atom_site_disorder_assembly
_atom_site_disorder_group
Br1 Br 0.07291(3) 0.51046(2) 0.28548(2) 0.05479(9) Uani 1 1 d . . . . .
Cu1 Cu 0.27678(3) 0.38594(3) 0.27278(2) 0.03699(9) Uani 1 1 d . . . . .
P1 P 0.38005(5) 0.43512(5) 0.16829(3) 0.03183(10) Uani 1 1 d . . . . .
P2 P 0.34574(5) 0.24666(4) 0.36774(3) 0.03146(10) Uani 1 1 d . . . . .
C7 C 0.4441(2) 0.60725(19) 0.16602(10) 0.0351(4) Uani 1 1 d . . . . .
C26 C 0.23075(19) 0.09306(18) 0.33969(11) 0.0347(4) Uani 1 1 d . . . . .
C21 C 0.14477(19) 0.06939(18) 0.26074(12) 0.0343(4) Uani 1 1 d . . . . .
C13 C 0.24088(19) 0.40288(19) 0.07522(11) 0.0334(4) Uani 1 1 d . . . . .
C20 C 0.15137(19) 0.15524(19) 0.19761(12) 0.0366(4) Uani 1 1 d . . . . .
C18 C 0.14414(19) 0.29232(19) 0.07039(11) 0.0358(4) Uani 1 1 d . . . . .
C19 C 0.1488(2) 0.2160(2) 0.13905(12) 0.0378(4) Uani 1 1 d . . . . .
C1 C 0.52540(19) 0.33359(19) 0.14434(11) 0.0355(4) Uani 1 1 d . . . . .
C33 C 0.5316(2) 0.1956(2) 0.38214(11) 0.0372(4) Uani 1 1 d . . . . .
C14 C 0.2301(2) 0.4791(2) 0.00946(12) 0.0403(4) Uani 1 1 d . . . . .
H14 H 0.2940 0.5551 0.0129 0.048 Uiso 1 1 calc R . . . .
C25 C 0.2214(2) 0.0006(2) 0.39569(13) 0.0475(5) Uani 1 1 d . . . . .
H25 H 0.2790 0.0151 0.4492 0.057 Uiso 1 1 calc R . . . .
C22 C 0.0494(2) -0.0443(2) 0.24134(14) 0.0451(5) Uani 1 1 d . . . . .
H22 H -0.0106 -0.0596 0.1885 0.054 Uiso 1 1 calc R . . . .
C27 C 0.3197(2) 0.29289(18) 0.47140(11) 0.0362(4) Uani 1 1 d . . . . .
C15 C 0.1262(2) 0.4450(2) -0.06140(12) 0.0455(5) Uani 1 1 d . . . . .
H15 H 0.1183 0.4986 -0.1057 0.055 Uiso 1 1 calc R . . . .
C28 C 0.1858(2) 0.3392(2) 0.47929(13) 0.0458(5) Uani 1 1 d . . . . .
H28 H 0.1151 0.3501 0.4318 0.055 Uiso 1 1 calc R . . . .
C8 C 0.5769(2) 0.6432(2) 0.14865(13) 0.0457(5) Uani 1 1 d . . . . .
H8 H 0.6385 0.5763 0.1348 0.055 Uiso 1 1 calc R . . . .
C12 C 0.3557(2) 0.7066(2) 0.18634(13) 0.0430(4) Uani 1 1 d . . . . .
H12 H 0.2658 0.6833 0.2001 0.052 Uiso 1 1 calc R . . . .
C17 C 0.0427(2) 0.2574(2) -0.00213(13) 0.0460(5) Uani 1 1 d . . . . .
H17 H -0.0212 0.1811 -0.0067 0.055 Uiso 1 1 calc R . . . .
C16 C 0.0356(2) 0.3343(3) -0.06721(12) 0.0489(5) Uani 1 1 d . . . . .
H16 H -0.0329 0.3098 -0.1163 0.059 Uiso 1 1 calc R . . . .
C34 C 0.5704(2) 0.0672(2) 0.36748(14) 0.0476(5) Uani 1 1 d . . . . .
H34 H 0.4977 -0.0029 0.3518 0.057 Uiso 1 1 calc R . . . .
C6 C 0.5147(2) 0.2569(2) 0.07047(13) 0.0500(5) Uani 1 1 d . . . . .
H6 H 0.4301 0.2580 0.0291 0.060 Uiso 1 1 calc R . . . .
C23 C 0.0421(3) -0.1328(2) 0.29760(16) 0.0545(6) Uani 1 1 d . . . . .
H23 H -0.0230 -0.2090 0.2838 0.065 Uiso 1 1 calc R . . . .
C2 C 0.6501(2) 0.3302(2) 0.20328(14) 0.0516(5) Uani 1 1 d . . . . .
H2 H 0.6587 0.3814 0.2544 0.062 Uiso 1 1 calc R . . . .
C38 C 0.6404(2) 0.2965(2) 0.40715(16) 0.0529(5) Uani 1 1 d . . . . .
H38 H 0.6155 0.3857 0.4182 0.064 Uiso 1 1 calc R . . . .
C32 C 0.4234(3) 0.2823(2) 0.54135(13) 0.0525(5) Uani 1 1 d . . . . .
H32 H 0.5162 0.2525 0.5374 0.063 Uiso 1 1 calc R . . . .
C29 C 0.1544(3) 0.3696(2) 0.55583(14) 0.0529(5) Uani 1 1 d . . . . .
H29 H 0.0616 0.3990 0.5605 0.063 Uiso 1 1 calc R . . . .
C10 C 0.5313(3) 0.8741(2) 0.16988(15) 0.0573(6) Uani 1 1 d . . . . .
H10 H 0.5611 0.9653 0.1712 0.069 Uiso 1 1 calc R . . . .
C24 C 0.1292(3) -0.1120(2) 0.37439(16) 0.0578(6) Uani 1 1 d . . . . .
H24 H 0.1257 -0.1752 0.4128 0.069 Uiso 1 1 calc R . . . .
C11 C 0.3979(3) 0.8393(2) 0.18662(15) 0.0539(5) Uani 1 1 d . . . . .
H11 H 0.3353 0.9067 0.1983 0.065 Uiso 1 1 calc R . . . .
C9 C 0.6202(3) 0.7768(2) 0.15135(15) 0.0556(6) Uani 1 1 d . . . . .
H9 H 0.7121 0.8007 0.1403 0.067 Uiso 1 1 calc R . . . .
C4 C 0.7495(3) 0.1769(3) 0.11541(17) 0.0572(6) Uani 1 1 d . . . . .
H4 H 0.8260 0.1231 0.1056 0.069 Uiso 1 1 calc R . . . .
C30 C 0.2565(3) 0.3575(2) 0.62464(13) 0.0553(6) Uani 1 1 d . . . . .
H30 H 0.2346 0.3779 0.6770 0.066 Uiso 1 1 calc R . . . .
C35 C 0.7157(3) 0.0391(3) 0.37555(17) 0.0594(6) Uani 1 1 d . . . . .
H35 H 0.7414 -0.0499 0.3646 0.071 Uiso 1 1 calc R . . . .
C36 C 0.8216(2) 0.1385(3) 0.39919(17) 0.0595(6) Uani 1 1 d . . . . .
H36 H 0.9205 0.1191 0.4041 0.071 Uiso 1 1 calc R . . . .
C31 C 0.3900(3) 0.3161(3) 0.61792(14) 0.0646(7) Uani 1 1 d . . . . .
H31 H 0.4613 0.3100 0.6659 0.078 Uiso 1 1 calc R . . . .
C37 C 0.7840(2) 0.2671(3) 0.41590(19) 0.0627(7) Uani 1 1 d . . . . .
H37 H 0.8575 0.3360 0.4336 0.075 Uiso 1 1 calc R . . . .
C5 C 0.6270(3) 0.1785(3) 0.05682(16) 0.0612(6) Uani 1 1 d . . . . .
H5 H 0.6184 0.1256 0.0063 0.073 Uiso 1 1 calc R . . . .
C3 C 0.7626(2) 0.2531(3) 0.18883(17) 0.0601(6) Uani 1 1 d . . . . .
H3 H 0.8484 0.2529 0.2294 0.072 Uiso 1 1 calc R . . . .

loop_
_atom_site_aniso_label
_atom_site_aniso_U_11
_atom_site_aniso_U_22
_atom_site_aniso_U_33
_atom_site_aniso_U_23
_atom_site_aniso_U_13
_atom_site_aniso_U_12
Br1 0.05775(15) 0.05466(15) 0.05994(16) 0.01316(11) 0.02449(11) 0.02225(11)
Cu1 0.03834(15) 0.04285(16) 0.03223(15) 0.01039(11) 0.00945(11) 0.00607(11)
P1 0.0304(2) 0.0393(2) 0.0260(2) 0.00487(17) 0.00538(16) 0.00200(17)
P2 0.0316(2) 0.0344(2) 0.0279(2) 0.00554(17) 0.00368(17) 0.00177(17)
C7 0.0376(9) 0.0418(10) 0.0250(8) 0.0043(7) 0.0045(7) -0.0008(7)
C26 0.0339(9) 0.0346(9) 0.0365(9) 0.0049(7) 0.0084(7) 0.0035(7)
C21 0.0319(8) 0.0321(8) 0.0391(9) 0.0034(7) 0.0071(7) 0.0032(7)
C13 0.0289(8) 0.0445(10) 0.0276(8) 0.0041(7) 0.0065(7) 0.0072(7)
C20 0.0326(9) 0.0383(9) 0.0360(9) 0.0006(8) 0.0021(7) 0.0002(7)
C18 0.0324(9) 0.0455(10) 0.0294(9) 0.0039(7) 0.0054(7) 0.0057(7)
C19 0.0320(9) 0.0430(10) 0.0357(9) 0.0019(8) 0.0019(7) -0.0013(7)
C1 0.0319(9) 0.0409(9) 0.0347(9) 0.0081(7) 0.0069(7) 0.0025(7)
C33 0.0336(9) 0.0432(10) 0.0346(9) 0.0084(8) 0.0043(7) 0.0031(7)
C14 0.0388(10) 0.0518(11) 0.0327(9) 0.0091(8) 0.0102(8) 0.0077(8)
C25 0.0548(12) 0.0450(11) 0.0418(11) 0.0125(9) 0.0053(9) -0.0018(9)
C22 0.0438(11) 0.0366(10) 0.0507(12) 0.0006(8) 0.0019(9) -0.0026(8)
C27 0.0429(10) 0.0362(9) 0.0287(9) 0.0055(7) 0.0047(7) -0.0020(7)
C15 0.0421(10) 0.0668(13) 0.0304(9) 0.0127(9) 0.0080(8) 0.0163(9)
C28 0.0423(10) 0.0602(13) 0.0351(10) 0.0048(9) 0.0093(8) -0.0009(9)
C8 0.0476(11) 0.0494(11) 0.0440(11) 0.0039(9) 0.0193(9) -0.0006(9)
C12 0.0377(10) 0.0472(11) 0.0430(11) 0.0034(9) 0.0057(8) 0.0033(8)
C17 0.0374(10) 0.0591(13) 0.0380(10) 0.0003(9) 0.0014(8) -0.0006(9)
C16 0.0385(10) 0.0752(15) 0.0296(9) 0.0012(9) -0.0009(8) 0.0113(10)
C34 0.0413(10) 0.0458(11) 0.0539(12) -0.0011(9) 0.0078(9) 0.0029(9)
C6 0.0459(11) 0.0651(14) 0.0389(11) 0.0028(10) 0.0069(9) 0.0163(10)
C23 0.0567(13) 0.0354(10) 0.0703(15) 0.0066(10) 0.0114(11) -0.0093(9)
C2 0.0406(11) 0.0618(13) 0.0476(12) 0.0016(10) -0.0014(9) 0.0065(9)
C38 0.0392(11) 0.0428(11) 0.0747(16) 0.0096(10) 0.0049(10) 0.0013(9)
C32 0.0577(13) 0.0598(13) 0.0361(11) 0.0039(9) -0.0009(9) 0.0127(10)
C29 0.0576(13) 0.0595(13) 0.0445(12) -0.0007(10) 0.0214(10) -0.0051(11)
C10 0.0740(16) 0.0439(12) 0.0527(13) 0.0038(10) 0.0121(12) -0.0101(11)
C24 0.0703(15) 0.0422(11) 0.0631(15) 0.0210(10) 0.0130(12) -0.0041(10)
C11 0.0596(13) 0.0439(11) 0.0573(13) 0.0016(10) 0.0104(11) 0.0080(10)
C9 0.0563(13) 0.0582(13) 0.0552(13) 0.0055(11) 0.0214(11) -0.0131(11)
C4 0.0439(12) 0.0654(14) 0.0708(16) 0.0213(12) 0.0229(11) 0.0197(10)
C30 0.0837(17) 0.0497(12) 0.0347(11) -0.0002(9) 0.0198(11) -0.0033(11)
C35 0.0507(13) 0.0534(13) 0.0748(17) 0.0025(12) 0.0135(12) 0.0159(10)
C36 0.0364(11) 0.0708(16) 0.0721(16) 0.0152(13) 0.0080(10) 0.0119(10)
C31 0.0874(19) 0.0693(16) 0.0299(11) 0.0034(10) -0.0057(11) 0.0090(14)
C37 0.0365(11) 0.0602(14) 0.0876(19) 0.0125(13) 0.0017(11) -0.0035(10)
C5 0.0626(15) 0.0729(16) 0.0520(13) 0.0015(12) 0.0195(11) 0.0237(12)
C3 0.0356(11) 0.0730(16) 0.0698(16) 0.0160(13) 0.0007(10) 0.0115(10)

loop_
_atom_type_symbol
_atom_type_description
_atom_type_scat_dispersion_real
_atom_type_scat_dispersion_imag
_atom_type_scat_source
C C 0.0181 0.0091 'International Tables Vol C Tables 4.2.6.8 and 6.1.1.4'
H H 0.0000 0.0000 'International Tables Vol C Tables 4.2.6.8 and 6.1.1.4'
Br Br -0.6763 1.2805 'International Tables Vol C Tables 4.2.6.8 and 6.1.1.4'
Cu Cu -1.9646 0.5888 'International Tables Vol C Tables 4.2.6.8 and 6.1.1.4'
P P 0.2955 0.4335 'International Tables Vol C Tables 4.2.6.8 and 6.1.1.4'

loop_
_geom_angle_atom_site_label_1
_geom_angle_atom_site_label_2
_geom_angle_atom_site_label_3
_geom_angle
_geom_angle_site_symmetry_1
_geom_angle_site_symmetry_3
_geom_angle_publ_flag
P1 Cu1 Br1 113.940(17) . . ?
P2 Cu1 Br1 116.596(17) . . ?
P2 Cu1 P1 129.38(2) . . ?
C7 P1 Cu1 118.06(6) . . ?
C7 P1 C13 103.87(8) . . ?
C7 P1 C1 105.30(9) . . ?
C13 P1 Cu1 106.91(6) . . ?
C1 P1 Cu1 118.48(6) . . ?
C1 P1 C13 102.14(8) . . ?
C26 P2 Cu1 108.01(6) . . ?
C33 P2 Cu1 117.29(6) . . ?
C33 P2 C26 105.94(9) . . ?
C33 P2 C27 104.07(9) . . ?
C27 P2 Cu1 118.36(6) . . ?
C27 P2 C26 101.45(8) . . ?
C8 C7 P1 123.77(16) . . ?
C8 C7 C12 119.02(19) . . ?
C12 C7 P1 117.16(15) . . ?
C21 C26 P2 119.60(14) . . ?
C25 C26 P2 121.71(15) . . ?
C25 C26 C21 118.64(17) . . ?
C26 C21 C20 122.92(16) . . ?
C26 C21 C22 119.29(18) . . ?
C22 C21 C20 117.78(17) . . ?
C18 C13 P1 117.12(13) . . ?
C14 C13 P1 123.39(15) . . ?
C14 C13 C18 119.46(17) . . ?
C19 C20 C21 172.88(19) . . ?
C13 C18 C19 120.38(16) . . ?
C17 C18 C13 119.25(18) . . ?
C17 C18 C19 120.36(18) . . ?
C20 C19 C18 178.2(2) . . ?
C6 C1 P1 122.92(15) . . ?
C2 C1 P1 118.54(16) . . ?
C2 C1 C6 118.51(19) . . ?
C34 C33 P2 124.61(15) . . ?
C34 C33 C38 118.82(19) . . ?
C38 C33 P2 116.53(16) . . ?
C13 C14 H14 119.7 . . ?
C13 C14 C15 120.50(19) . . ?
C15 C14 H14 119.7 . . ?
C26 C25 H25 119.6 . . ?
C24 C25 C26 120.9(2) . . ?
C24 C25 H25 119.6 . . ?
C21 C22 H22 119.6 . . ?
C23 C22 C21 120.7(2) . . ?
C23 C22 H22 119.6 . . ?
C28 C27 P2 116.94(14) . . ?
C32 C27 P2 124.19(17) . . ?
C32 C27 C28 118.86(19) . . ?
C14 C15 H15 120.0 . . ?
C16 C15 C14 119.97(19) . . ?
C16 C15 H15 120.0 . . ?
C27 C28 H28 119.7 . . ?
C29 C28 C27 120.6(2) . . ?
C29 C28 H28 119.7 . . ?
C7 C8 H8 119.9 . . ?
C7 C8 C9 120.3(2) . . ?
C9 C8 H8 119.9 . . ?
C7 C12 H12 119.8 . . ?
C11 C12 C7 120.3(2) . . ?
C11 C12 H12 119.8 . . ?
C18 C17 H17 120.0 . . ?
C16 C17 C18 120.0(2) . . ?
C16 C17 H17 120.0 . . ?
C15 C16 C17 120.71(19) . . ?
C15 C16 H16 119.6 . . ?
C17 C16 H16 119.6 . . ?
C33 C34 H34 119.8 . . ?
C33 C34 C35 120.4(2) . . ?
C35 C34 H34 119.8 . . ?
C1 C6 H6 119.9 . . ?
C5 C6 C1 120.3(2) . . ?
C5 C6 H6 119.9 . . ?
C22 C23 H23 119.9 . . ?
C22 C23 C24 120.2(2) . . ?
C24 C23 H23 119.9 . . ?
C1 C2 H2 119.5 . . ?
C1 C2 C3 120.9(2) . . ?
C3 C2 H2 119.5 . . ?
C33 C38 H38 119.9 . . ?
C37 C38 C33 120.2(2) . . ?
C37 C38 H38 119.9 . . ?
C27 C32 H32 120.3 . . ?
C27 C32 C31 119.4(2) . . ?
C31 C32 H32 120.3 . . ?
C28 C29 H29 119.9 . . ?
C30 C29 C28 120.2(2) . . ?
C30 C29 H29 119.9 . . ?
C11 C10 H10 120.1 . . ?
C9 C10 H10 120.1 . . ?
C9 C10 C11 119.8(2) . . ?
C25 C24 H24 119.9 . . ?
C23 C24 C25 120.3(2) . . ?
C23 C24 H24 119.9 . . ?
C12 C11 C10 120.1(2) . . ?
C12 C11 H11 119.9 . . ?
C10 C11 H11 119.9 . . ?
C8 C9 H9 119.8 . . ?
C10 C9 C8 120.4(2) . . ?
C10 C9 H9 119.8 . . ?
C5 C4 H4 120.0 . . ?
C5 C4 C3 120.1(2) . . ?
C3 C4 H4 120.0 . . ?
C29 C30 H30 120.1 . . ?
C31 C30 C29 119.9(2) . . ?
C31 C30 H30 120.1 . . ?
C34 C35 H35 119.8 . . ?
C36 C35 C34 120.5(2) . . ?
C36 C35 H35 119.8 . . ?
C35 C36 H36 120.2 . . ?
C35 C36 C37 119.6(2) . . ?
C37 C36 H36 120.2 . . ?
C32 C31 H31 119.5 . . ?
C30 C31 C32 121.0(2) . . ?
C30 C31 H31 119.5 . . ?
C38 C37 H37 119.7 . . ?
C36 C37 C38 120.5(2) . . ?
C36 C37 H37 119.7 . . ?
C6 C5 H5 119.8 . . ?
C4 C5 C6 120.5(2) . . ?
C4 C5 H5 119.8 . . ?
C2 C3 H3 120.1 . . ?
C4 C3 C2 119.8(2) . . ?
C4 C3 H3 120.1 . . ?

loop_
_geom_bond_atom_site_label_1
_geom_bond_atom_site_label_2
_geom_bond_distance
_geom_bond_site_symmetry_2
_geom_bond_publ_flag
Br1 Cu1 2.3703(3) . ?
Cu1 P1 2.2533(5) . ?
Cu1 P2 2.2336(5) . ?
P1 C7 1.8257(19) . ?
P1 C13 1.8288(18) . ?
P1 C1 1.8281(19) . ?
P2 C26 1.8322(19) . ?
P2 C33 1.8230(19) . ?
P2 C27 1.8299(19) . ?
C7 C8 1.386(3) . ?
C7 C12 1.390(3) . ?
C26 C21 1.407(3) . ?
C26 C25 1.394(3) . ?
C21 C20 1.436(3) . ?
C21 C22 1.407(3) . ?
C13 C18 1.403(3) . ?
C13 C14 1.390(3) . ?
C20 C19 1.201(3) . ?
C18 C19 1.437(3) . ?
C18 C17 1.402(3) . ?
C1 C6 1.388(3) . ?
C1 C2 1.384(3) . ?
C33 C34 1.374(3) . ?
C33 C38 1.397(3) . ?
C14 H14 0.9500 . ?
C14 C15 1.393(3) . ?
C25 H25 0.9500 . ?
C25 C24 1.383(3) . ?
C22 H22 0.9500 . ?
C22 C23 1.366(3) . ?
C27 C28 1.390(3) . ?
C27 C32 1.387(3) . ?
C15 H15 0.9500 . ?
C15 C16 1.368(3) . ?
C28 H28 0.9500 . ?
C28 C29 1.388(3) . ?
C8 H8 0.9500 . ?
C8 C9 1.389(3) . ?
C12 H12 0.9500 . ?
C12 C11 1.384(3) . ?
C17 H17 0.9500 . ?
C17 C16 1.387(3) . ?
C16 H16 0.9500 . ?
C34 H34 0.9500 . ?
C34 C35 1.394(3) . ?
C6 H6 0.9500 . ?
C6 C5 1.388(3) . ?
C23 H23 0.9500 . ?
C23 C24 1.380(4) . ?
C2 H2 0.9500 . ?
C2 C3 1.386(3) . ?
C38 H38 0.9500 . ?
C38 C37 1.380(3) . ?
C32 H32 0.9500 . ?
C32 C31 1.401(4) . ?
C29 H29 0.9500 . ?
C29 C30 1.368(4) . ?
C10 H10 0.9500 . ?
C10 C11 1.384(4) . ?
C10 C9 1.370(4) . ?
C24 H24 0.9500 . ?
C11 H11 0.9500 . ?
C9 H9 0.9500 . ?
C4 H4 0.9500 . ?
C4 C5 1.364(4) . ?
C4 C3 1.377(4) . ?
C30 H30 0.9500 . ?
C30 C31 1.364(4) . ?
C35 H35 0.9500 . ?
C35 C36 1.367(4) . ?
C36 H36 0.9500 . ?
C36 C37 1.377(4) . ?
C31 H31 0.9500 . ?
C37 H37 0.9500 . ?
C5 H5 0.9500 . ?
C3 H3 0.9500 . ?
